data_7124372
loop_
_publ_author_name
'Li, Yiming'
'Mou, Tao'
'Lu, Linglin'
'Jiang, Xuefeng'

_publ_section_title
;
 Visible-Light-Promoted Oxidative Halogenation of Alkynes
;
_journal_name_full 'Chemical Communications'
_journal_paper_doi 10.1039/C9CC07655G
_journal_year 2019
_chemical_formula_moiety 'C9 H5 Br2 N O'
_chemical_formula_sum 'C9 H5 Br2 N O'
_chemical_formula_weight 302.96
_space_group_crystal_system monoclinic
_space_group_IT_number 14
_space_group_name_Hall '-P 2yn'
_space_group_name_H-M_alt 'P 1 21/n 1'
_symmetry_space_group_name_Hall '-P 2yn'
_symmetry_space_group_name_H-M 'P 1 21/n 1'
_atom_sites_solution_hydrogens geom
_atom_sites_solution_primary dual
_audit_creation_date 2018-09-07
_audit_creation_method
;
Olex2 1.2
(compiled 2018.05.29 svn.r3508 for OlexSys, GUI svn.r5506)
;
_audit_update_record
;
2019-05-11 deposited with the CCDC.    2019-10-21 downloaded from the CCDC.
;
_cell_angle_alpha 90
_cell_angle_beta 104.1410(10)
_cell_angle_gamma 90
_cell_formula_units_Z 4
_cell_length_a 8.40930(10)
_cell_length_b 9.09290(10)
_cell_length_c 13.3012(2)
_cell_measurement_reflns_used 14654
_cell_measurement_temperature 293(2)
_cell_measurement_theta_max 74.1730
_cell_measurement_theta_min 4.8700
_cell_volume 986.26(2)
_computing_cell_refinement 'CrysAlisPro 1.171.39.32a (Rigaku OD, 2017)'
_computing_data_collection 'CrysAlisPro 1.171.39.32a (Rigaku OD, 2017)'
_computing_data_reduction 'CrysAlisPro 1.171.39.32a (Rigaku OD, 2017)'
_computing_molecular_graphics 'Olex2 (Dolomanov et al., 2009)'
_computing_publication_material 'Olex2 (Dolomanov et al., 2009)'
_computing_structure_refinement 'ShelXL (Sheldrick, 2015)'
_computing_structure_solution 'ShelXT (Sheldrick, 2015)'
_diffrn_ambient_temperature 293(2)
_diffrn_detector 'CCD plate'
_diffrn_measured_fraction_theta_full 0.987
_diffrn_measured_fraction_theta_max 0.987
_diffrn_measurement_details
;
List of Runs (angles in degrees, time in seconds):

  # Type    Start    End  Width  t~exp~   \w     \q     \k     \f   Frames
#--------------------------------------------------------------------------
  1  \w     19.00  79.00   1.00    1.00    --    0.00  82.00-120.00   60
  2  \w    -16.00  15.00   1.00    1.00    --    0.00  38.00  30.00   31
  3  \w     38.00  88.00   1.00    1.00    --    0.00  38.00 -30.00   50
  4  \w    -32.00  10.00   1.00    1.00    --    0.00  82.00-120.00   42
  5  \w    -32.00   1.00   1.00    1.00    --    0.00  82.00  30.00   33
  6  \w    -11.00  23.00   1.00    1.00    --    0.00  38.00-180.00   34
  7  \w     37.00  88.00   1.00    1.00    --    0.00  57.00-150.00   51
  8  \w     45.00  82.00   1.00    1.00    --    0.00  38.00 150.00   37
  9  \w     48.00  73.00   1.00    1.00    --    0.00  38.00-180.00   25
 10  \w     24.00  88.00   1.00    1.00    --    0.00  38.00  30.00   64
 11  \w     29.00  78.00   1.00    1.00    --    0.00  82.00  30.00   49
 12  \w     -8.00  18.00   1.00    1.00    --    0.00  57.00-150.00   26
 13  \w    -18.00  14.00   1.00    1.00    --    0.00  38.00 150.00   32
 14  \w    -19.00  15.00   1.00    1.00    --    0.00  38.00 -30.00   34
 15  \w     63.00  89.00   1.00    1.00    --   95.80  82.00  60.00   26
 16  \w    100.00 126.00   1.00    1.00    --   95.80 -82.00   0.00   26
 17  \w    115.00 141.00   1.00    1.00    --   95.80  80.00  18.21   26
 18  \w     52.00  96.00   1.00    1.00    --   95.80 -82.00   0.00   44
 19  \w     18.00  44.00   1.00    1.00    --   95.80 -82.00   0.00   26
 20  \w     64.00  90.00   1.00    1.00    --   95.80  80.00  18.21   26
 21  \w     69.00 135.00   1.00    1.00    --   95.80  67.00 -21.15   66
 22  \w     65.00  91.00   1.00    1.00    --   95.80  77.00-150.00   26
 23  \w     66.00  92.00   1.00    1.00    --   95.80  77.00 120.00   26
 24  \w    109.00 135.00   1.00    1.00    --   95.80  77.00 120.00   26
 25  \w    129.00 184.00   1.00    1.00    --   95.80  61.00 -90.00   55
 26  \w      7.00  76.00   1.00    1.00    --   95.80 -61.00   0.00   69
 27  \w     63.00  92.00   1.00    1.00    --   95.80  82.00   0.00   29
 28  \w      8.00 127.00   1.00    1.00    --   95.80 -82.00 -60.00  119
 29  \w     71.00 119.00   1.00    1.00    --   95.80  61.00-180.00   48
 30  \w     63.00  95.00   1.00    1.00    --   95.80  82.00 -60.00   32
 31  \w     16.00 128.00   1.00    1.00    --   95.80 -82.00-150.00  112
 32  \w    113.00 139.00   1.00    1.00    --   95.80  77.00 -60.00   26
 33  \w     65.00  90.00   1.00    1.00    --   95.80  77.00 -60.00   25
 34  \w    147.00 173.00   1.00    1.00    --   95.80  67.00   1.35   26
 35  \w     63.00  89.00   1.00    1.00    --   95.80  82.00-120.00   26
 36  \w     74.00 128.00   1.00    1.00    --   95.80  61.00 150.00   54
 37  \w     65.00  91.00   1.00    1.00    --   95.80  77.00-120.00   26
 38  \w     64.00  90.00   1.00    1.00    --   95.80  82.00 -30.00   26
 39  \w     71.00 123.00   1.00    1.00    --   95.80  61.00-120.00   52
 40  \w     65.00  90.00   1.00    1.00    --   95.80  77.00 150.00   25
 41  \w     65.00  92.00   1.00    1.00    --   95.80  82.00-180.00   27
 42  \w     65.00  91.00   1.00    1.00    --   95.80  77.00  60.00   26
 43  \w    144.00 170.00   1.00    1.00    --   95.80  82.00  90.00   26
 44  \w    115.00 153.00   1.00    1.00    --   95.80  61.00 -60.00   38
 45  \w     76.00 169.00   1.00    1.00    --   95.80  30.00  60.00   93
 46  \w     75.00 100.00   1.00    1.00    --   95.80  45.00  60.00   25
 47  \w     75.00 135.00   1.00    1.00    --   95.80  45.00  90.00   60
 48  \w    143.00 169.00   1.00    1.00    --   95.80  45.00  90.00   26
 49  \w     75.00 185.00   1.00    1.00    --   95.80  45.00 150.00  110
 50  \w     71.00 108.00   1.00    1.00    --   95.80  61.00 -90.00   37
 51  \w     72.00 109.00   1.00    1.00    --   95.80  61.00 -60.00   37
 52  \w      6.00 113.00   1.00    1.00    --   95.80 -61.00-180.00  107
 53  \w     63.00  88.00   1.00    1.00    --   95.80  82.00  30.00   25
 54  \w     88.00 113.00   1.00    1.00    --   95.80 -61.00   0.00   25
 55  \w     65.00  91.00   1.00    1.00    --   95.80  77.00-180.00   26
 56  \w     63.00  89.00   1.00    1.00    --   95.80  82.00 -90.00   26
 57  \w    156.00 185.00   1.00    1.00    --   95.80  82.00 -90.00   29
 58  \w     79.00 183.00   1.00    1.00    --   95.80  45.00-120.00  104
 59  \w    145.00 185.00   1.00    1.00    --   95.80  82.00 -60.00   40
 60  \w     63.00  88.00   1.00    1.00    --   95.80  82.00  90.00   25
 61  \w     72.00 112.00   1.00    1.00    --   95.80  67.00   1.35   40
 62  \w     76.00 156.00   1.00    1.00    --   95.80  45.00-150.00   80
 63  \w     92.00 117.00   1.00    1.00    --   95.80  77.00 -92.81   25
 64  \w     74.00 100.00   1.00    1.00    --   95.80  61.00  90.00   26
 65  \w     65.00 120.00   1.00    1.00    --   95.80  77.00  90.00   55
 66  \w      6.00 107.00   1.00    1.00    --   95.80 -82.00  90.00  101
 67  \w     65.00  90.00   1.00    1.00    --   95.80  77.00 -92.81   25
;
_diffrn_measurement_device 'four-circle diffractometer'
_diffrn_measurement_device_type 'XtaLAB AFC12 (RINC): Kappa dual home/near'
_diffrn_measurement_method '\w scans'
_diffrn_orient_matrix_type 'CrysAlisPro convention (1999,Acta A55,543-557)'
_diffrn_orient_matrix_UB_11 -0.0988197000
_diffrn_orient_matrix_UB_12 -0.0765143000
_diffrn_orient_matrix_UB_13 -0.0989941000
_diffrn_orient_matrix_UB_21 0.0036302000
_diffrn_orient_matrix_UB_22 0.1424851000
_diffrn_orient_matrix_UB_23 -0.0619820000
_diffrn_orient_matrix_UB_31 0.1610597000
_diffrn_orient_matrix_UB_32 -0.0501808000
_diffrn_orient_matrix_UB_33 -0.0250860000
_diffrn_radiation_monochromator graphite
_diffrn_radiation_probe x-ray
_diffrn_radiation_type CuK\a
_diffrn_radiation_wavelength 1.54184
_diffrn_reflns_av_R_equivalents 0.1818
_diffrn_reflns_av_unetI/netI 0.0614
_diffrn_reflns_Laue_measured_fraction_full 0.987
_diffrn_reflns_Laue_measured_fraction_max 0.987
_diffrn_reflns_limit_h_max 10
_diffrn_reflns_limit_h_min -9
_diffrn_reflns_limit_k_max 10
_diffrn_reflns_limit_k_min -10
_diffrn_reflns_limit_l_max 15
_diffrn_reflns_limit_l_min -15
_diffrn_reflns_number 19779
_diffrn_reflns_point_group_measured_fraction_full 0.987
_diffrn_reflns_point_group_measured_fraction_max 0.987
_diffrn_reflns_theta_full 67.029
_diffrn_reflns_theta_max 67.029
_diffrn_reflns_theta_min 5.666
_diffrn_source 'fine-focus sealed X-ray tube'
_diffrn_source_type 'Enhance (Cu) X-ray Source'
_exptl_absorpt_coefficient_mu 10.094
_exptl_absorpt_correction_T_max 1.00000
_exptl_absorpt_correction_T_min 0.12851
_exptl_absorpt_correction_type multi-scan
_exptl_absorpt_process_details
;
CrysAlisPro 1.171.39.32a (Rigaku Oxford Diffraction, 2017)
Empirical absorption correction using spherical harmonics,
 implemented in SCALE3 ABSPACK scaling algorithm.
;
_exptl_crystal_colour 'clear light colourless'
_exptl_crystal_colour_lustre clear
_exptl_crystal_colour_modifier light
_exptl_crystal_colour_primary colourless
_exptl_crystal_density_diffrn 2.040
_exptl_crystal_description block
_exptl_crystal_F_000 576
_exptl_crystal_size_max 0.46
_exptl_crystal_size_mid 0.45
_exptl_crystal_size_min 0.42
_refine_diff_density_max 0.792
_refine_diff_density_min -1.425
_refine_diff_density_rms 0.161
_refine_ls_extinction_coef 0.0289(15)
_refine_ls_extinction_expression Fc^*^=kFc[1+0.001xFc^2^\l^3^/sin(2\q)]^-1/4^
_refine_ls_extinction_method 'SHELXL-2016/6 (Sheldrick 2016)'
_refine_ls_goodness_of_fit_ref 1.066
_refine_ls_hydrogen_treatment constr
_refine_ls_matrix_type full
_refine_ls_number_parameters 119
_refine_ls_number_reflns 1733
_refine_ls_number_restraints 0
_refine_ls_restrained_S_all 1.066
_refine_ls_R_factor_all 0.0497
_refine_ls_R_factor_gt 0.0487
_refine_ls_shift/su_max 0.000
_refine_ls_shift/su_mean 0.000
_refine_ls_structure_factor_coef Fsqd
_refine_ls_weighting_details 'w=1/[\s^2^(Fo^2^)+(0.0909P)^2^+0.2524P] where P=(Fo^2^+2Fc^2^)/3'
_refine_ls_weighting_scheme calc
_refine_ls_wR_factor_gt 0.1264
_refine_ls_wR_factor_ref 0.1280
_reflns_Friedel_coverage 0.000
_reflns_number_gt 1666
_reflns_number_total 1733
_reflns_threshold_expression 'I > 2\s(I)'
_cod_data_source_file c9cc07655g2.cif
_cod_data_source_block exp_459
_cod_database_code 7124372
_shelx_shelxl_version_number 2016/6
_shelx_space_group_comment
;
The symmetry employed for this shelxl refinement is uniquely defined
by the following loop, which should always be used as a source of
symmetry information in preference to the above space-group names.
They are only intended as comments.
;
_shelx_estimated_absorpt_t_max 0.101
_shelx_estimated_absorpt_t_min 0.090
_reflns_odcompleteness_completeness 99.95
_reflns_odcompleteness_iscentric 1
_reflns_odcompleteness_theta 66.97
_olex2_refinement_description
;
1. Fixed Uiso
 At 1.2 times of:
  All C(H) groups
2.a Ternary CH refined with riding coordinates:
 C8(H8)
2.b Aromatic/amide H refined with riding coordinates:
 C1(H1), C2(H2), C4(H4), C5(H5)
;
_olex2_submission_special_instructions 'No special instructions were received'
_oxdiff_exptl_absorpt_empirical_details
;
Empirical correction (ABSPACK) includes:
- Absorption correction using spherical harmonics
- Frame scaling
;
_oxdiff_exptl_absorpt_empirical_full_max 5.354
_oxdiff_exptl_absorpt_empirical_full_min 0.293

loop_
_space_group_symop_operation_xyz
'x, y, z'
'-x+1/2, y+1/2, -z+1/2'
'-x, -y, -z'
'x-1/2, -y-1/2, z-1/2'

loop_
_atom_site_label
_atom_site_type_symbol
_atom_site_fract_x
_atom_site_fract_y
_atom_site_fract_z
_atom_site_U_iso_or_equiv
_atom_site_adp_type
_atom_site_occupancy
_atom_site_site_symmetry_order
_atom_site_calc_flag
_atom_site_refinement_flags_posn
Br1 Br 0.26451(5) 0.49065(4) 0.10464(3) 0.0494(3) Uani 1 1 d .
Br2 Br -0.01898(5) 0.27014(5) 0.12488(4) 0.0553(3) Uani 1 1 d .
O1 O 0.2924(3) 0.0988(3) 0.14826(19) 0.0482(6) Uani 1 1 d .
N1 N 1.1033(5) 0.2963(5) 0.5005(4) 0.0772(13) Uani 1 1 d .
C1 C 0.6125(4) 0.1334(4) 0.2611(3) 0.0467(9) Uani 1 1 d .
H1 H 0.586670 0.053656 0.216313 0.056 Uiso 1 1 calc R
C2 C 0.7686(5) 0.1479(5) 0.3224(3) 0.0498(9) Uani 1 1 d .
H2 H 0.848551 0.078872 0.318685 0.060 Uiso 1 1 calc R
C3 C 0.8066(4) 0.2670(4) 0.3902(3) 0.0416(8) Uani 1 1 d .
C4 C 0.6887(4) 0.3698(4) 0.3959(3) 0.0454(8) Uani 1 1 d .
H4 H 0.714526 0.449202 0.440978 0.055 Uiso 1 1 calc R
C5 C 0.5312(4) 0.3539(4) 0.3338(3) 0.0431(8) Uani 1 1 d .
H5 H 0.450902 0.422290 0.338136 0.052 Uiso 1 1 calc R
C6 C 0.4924(4) 0.2368(4) 0.2654(3) 0.0361(7) Uani 1 1 d .
C7 C 0.3266(4) 0.2117(4) 0.1962(2) 0.0358(7) Uani 1 1 d .
C8 C 0.2008(4) 0.3351(4) 0.1873(2) 0.0380(7) Uani 1 1 d .
H8 H 0.204823 0.373330 0.256785 0.046 Uiso 1 1 calc R
C9 C 0.9718(5) 0.2838(5) 0.4529(4) 0.0549(10) Uani 1 1 d .

loop_
_atom_site_aniso_label
_atom_site_aniso_U_11
_atom_site_aniso_U_22
_atom_site_aniso_U_33
_atom_site_aniso_U_23
_atom_site_aniso_U_13
_atom_site_aniso_U_12
Br1 0.0499(4) 0.0446(4) 0.0521(4) 0.01224(14) 0.0093(2) -0.00089(16)
Br2 0.0325(4) 0.0543(4) 0.0722(4) 0.00241(18) -0.0004(2) -0.00458(16)
O1 0.0453(14) 0.0447(15) 0.0491(13) -0.0063(11) 0.0011(11) -0.0028(11)
N1 0.039(2) 0.081(3) 0.098(3) -0.017(2) -0.010(2) 0.0066(19)
C1 0.043(2) 0.045(2) 0.0506(18) -0.0094(16) 0.0084(16) 0.0007(17)
C2 0.0378(19) 0.054(2) 0.0554(19) -0.0028(17) 0.0081(16) 0.0094(17)
C3 0.0327(18) 0.049(2) 0.0406(16) 0.0023(13) 0.0029(14) -0.0017(14)
C4 0.0408(19) 0.046(2) 0.0431(16) -0.0055(14) -0.0023(14) 0.0016(16)
C5 0.0414(19) 0.0415(19) 0.0418(16) -0.0045(14) 0.0009(14) 0.0026(15)
C6 0.0357(18) 0.0359(17) 0.0349(15) 0.0027(12) 0.0054(14) -0.0011(13)
C7 0.0336(17) 0.0389(18) 0.0321(14) 0.0012(12) 0.0028(13) -0.0036(14)
C8 0.0309(16) 0.0418(18) 0.0373(14) 0.0022(13) 0.0006(12) -0.0008(14)
C9 0.040(2) 0.059(3) 0.061(2) -0.0059(18) 0.0013(19) 0.0031(18)

loop_
_atom_type_symbol
_atom_type_description
_atom_type_scat_dispersion_real
_atom_type_scat_dispersion_imag
_atom_type_scat_source
C C 0.0181 0.0091 'International Tables Vol C Tables 4.2.6.8 and 6.1.1.4'
H H 0.0000 0.0000 'International Tables Vol C Tables 4.2.6.8 and 6.1.1.4'
Br Br -0.6763 1.2805 'International Tables Vol C Tables 4.2.6.8 and 6.1.1.4'
N N 0.0311 0.0180 'International Tables Vol C Tables 4.2.6.8 and 6.1.1.4'
O O 0.0492 0.0322 'International Tables Vol C Tables 4.2.6.8 and 6.1.1.4'

loop_
_geom_angle_atom_site_label_1
_geom_angle_atom_site_label_2
_geom_angle_atom_site_label_3
_geom_angle
C2 C1 H1 119.7
C2 C1 C6 120.6(3)
C6 C1 H1 119.7
C1 C2 H2 120.2
C1 C2 C3 119.6(3)
C3 C2 H2 120.2
C2 C3 C9 119.4(4)
C4 C3 C2 120.5(3)
C4 C3 C9 120.1(3)
C3 C4 H4 120.2
C3 C4 C5 119.5(3)
C5 C4 H4 120.2
C4 C5 H5 119.7
C4 C5 C6 120.5(3)
C6 C5 H5 119.7
C1 C6 C7 116.8(3)
C5 C6 C1 119.3(3)
C5 C6 C7 123.9(3)
O1 C7 C6 121.6(3)
O1 C7 C8 120.9(3)
C6 C7 C8 117.5(3)
Br1 C8 H8 108.9
Br2 C8 Br1 110.31(15)
Br2 C8 H8 108.9
C7 C8 Br1 107.3(2)
C7 C8 Br2 112.5(2)
C7 C8 H8 108.9
N1 C9 C3 178.5(5)

loop_
_geom_bond_atom_site_label_1
_geom_bond_atom_site_label_2
_geom_bond_distance
Br1 C8 1.946(3)
Br2 C8 1.925(3)
O1 C7 1.206(4)
N1 C9 1.138(6)
C1 H1 0.9300
C1 C2 1.372(5)
C1 C6 1.391(5)
C2 H2 0.9300
C2 C3 1.396(5)
C3 C4 1.378(5)
C3 C9 1.443(6)
C4 H4 0.9300
C4 C5 1.386(5)
C5 H5 0.9300
C5 C6 1.387(5)
C6 C7 1.489(5)
C7 C8 1.527(5)
C8 H8 0.9800
